data_7250215
loop_
_publ_author_name
'Bouicha, Mohamed Achraf'
'Mabrouk, Chama'
'Gassoumi, Bouzid'
'Barhoumi, Houcine'
'Molton, Florian'
'Loiseau, Fr&#xe9;d&#xe9;rique'
'Roisnel, Thierry'
'Medina, Aracely Serrano'
'Cornejo Bravo, Jose Manuel'
'Lopez-Maldonado, Eduardo Alberto'
'Nasri, Habib'

_publ_section_title
;
 New zinc(ii) metalloporphyrin: molecular structure, spectroscopic
 characterization, electrochemical sensing of dopamine, and catalytic dye
 degradation.
;
_journal_issue 13
_journal_name_full 'RSC advances'
_journal_page_first 9810
_journal_page_last 9827
_journal_paper_doi 10.1039/d5ra00762c
_journal_volume 15
_journal_year 2025
_chemical_formula_sum 'C59 H45 Cl3 N6 O4 Zn'
_chemical_formula_weight 1073.73
_space_group_crystal_system monoclinic
_space_group_IT_number 14
_space_group_name_Hall '-P 2ybc'
_space_group_name_H-M_alt 'P 1 21/c 1'
_atom_sites_solution_hydrogens geom
_audit_creation_method SHELXL-2013
_audit_update_record
;
2024-05-26 deposited with the CCDC.	2025-03-25 downloaded from the CCDC.
;
_cell_angle_alpha 90
_cell_angle_beta 98.352(4)
_cell_angle_gamma 90
_cell_formula_units_Z 4
_cell_length_a 13.0739(14)
_cell_length_b 33.003(3)
_cell_length_c 11.6472(12)
_cell_measurement_reflns_used 9984
_cell_measurement_temperature 150(2)
_cell_measurement_theta_max 27.4662
_cell_measurement_theta_min 2.5136
_cell_volume 4972.2(9)
_computing_structure_refinement 'SHELXL-2013 (Sheldrick, 2013)'
_diffrn_ambient_temperature 150(2)
_diffrn_detector CMOS-PHOTON70
_diffrn_detector_area_resol_mean 7.39
_diffrn_measured_fraction_theta_full 0.999
_diffrn_measured_fraction_theta_max 0.998
_diffrn_measurement_device_type 'D8 VENTURE Bruker AXS'
_diffrn_measurement_method 'rotation images'
_diffrn_radiation_monochromator 'multilayer monochromator'
_diffrn_radiation_source 'Incoatec microfocus sealed tube'
_diffrn_radiation_type MoK\a
_diffrn_radiation_wavelength 0.71073
_diffrn_reflns_av_R_equivalents 0.0323
_diffrn_reflns_av_unetI/netI 0.0209
_diffrn_reflns_Laue_measured_fraction_full 0.999
_diffrn_reflns_Laue_measured_fraction_max 0.998
_diffrn_reflns_limit_h_max 16
_diffrn_reflns_limit_h_min -16
_diffrn_reflns_limit_k_max 38
_diffrn_reflns_limit_k_min -42
_diffrn_reflns_limit_l_max 15
_diffrn_reflns_limit_l_min -15
_diffrn_reflns_number 68934
_diffrn_reflns_point_group_measured_fraction_full 0.999
_diffrn_reflns_point_group_measured_fraction_max 0.998
_diffrn_reflns_theta_full 25.242
_diffrn_reflns_theta_max 27.488
_diffrn_reflns_theta_min 1.872
_diffrn_source_current 1.00
_diffrn_source_power 50.0
_diffrn_source_voltage 50.00
_exptl_absorpt_coefficient_mu 0.712
_exptl_absorpt_correction_T_max 0.951
_exptl_absorpt_correction_T_min 0.888
_exptl_absorpt_correction_type multi-scan
_exptl_absorpt_process_details
;
  [Sheldrick, G.M. (2014). SADABS Bruker AXS Inc., Madison, Wisconsin, USA]
;
_exptl_crystal_colour violet
_exptl_crystal_density_diffrn 1.434
_exptl_crystal_description prism
_exptl_crystal_F_000 2216
_exptl_crystal_size_max 0.290
_exptl_crystal_size_mid 0.200
_exptl_crystal_size_min 0.070
_refine_diff_density_max 0.899
_refine_diff_density_min -0.737
_refine_diff_density_rms 0.060
_refine_ls_extinction_method none
_refine_ls_goodness_of_fit_ref 1.021
_refine_ls_hydrogen_treatment constr
_refine_ls_matrix_type full
_refine_ls_number_parameters 658
_refine_ls_number_reflns 11367
_refine_ls_number_restraints 0
_refine_ls_restrained_S_all 1.021
_refine_ls_R_factor_all 0.0471
_refine_ls_R_factor_gt 0.0415
_refine_ls_shift/su_max 0.002
_refine_ls_shift/su_mean 0.000
_refine_ls_structure_factor_coef Fsqd
_refine_ls_weighting_details 'w=1/[\s^2^(Fo^2^)+(0.0509P)^2^+5.3727P] where P=(Fo^2^+2Fc^2^)/3'
_refine_ls_weighting_scheme calc
_refine_ls_wR_factor_gt 0.1066
_refine_ls_wR_factor_ref 0.1103
_reflns_Friedel_coverage 0.000
_reflns_number_gt 10090
_reflns_number_total 11367
_reflns_threshold_expression 'I > 2\s(I)'
_cod_data_source_file d5ra00762c2.cif
_cod_data_source_block I
_cod_original_sg_symbol_H-M 'P 21/c'
_cod_database_code 7250215
_shelx_space_group_comment
;
The symmetry employed for this shelxl refinement is uniquely defined
by the following loop, which should always be used as a source of
symmetry information in preference to the above space-group names.
They are only intended as comments.
;
_shelxl_version_number 2013-4
_publcif_funding_html
;
;

loop_
_space_group_symop_operation_xyz
'x, y, z'
'-x, y+1/2, -z+1/2'
'-x, -y, -z'
'x, -y-1/2, z-1/2'

loop_
_atom_site_label
_atom_site_type_symbol
_atom_site_fract_x
_atom_site_fract_y
_atom_site_fract_z
_atom_site_U_iso_or_equiv
_atom_site_adp_type
_atom_site_occupancy
_atom_site_site_symmetry_order
_atom_site_calc_flag
_atom_site_refinement_flags_posn
_atom_site_refinement_flags_adp
_atom_site_refinement_flags_occupancy
_atom_site_disorder_assembly
_atom_site_disorder_group
Zn Zn 0.35178(2) 0.14265(2) 0.62724(2) 0.01941(7) Uani 1 1 d . . . . .
N5 N 0.46146(13) 0.14564(5) 0.50735(15) 0.0245(3) Uani 1 1 d . . . . .
C49 C 0.55677(18) 0.15927(7) 0.5429(2) 0.0356(5) Uani 1 1 d . . . . .
H49 H 0.5717 0.1702 0.6190 0.043 Uiso 1 1 calc R U . . .
C50 C 0.63483(18) 0.15839(8) 0.4751(2) 0.0358(5) Uani 1 1 d . . . . .
H50 H 0.7015 0.1685 0.5044 0.043 Uiso 1 1 calc R U . . .
C51 C 0.61536(16) 0.14260(6) 0.36390(18) 0.0249(4) Uani 1 1 d . . . . .
C52 C 0.51546(17) 0.12999(8) 0.3255(2) 0.0354(5) Uani 1 1 d . . . . .
H52 H 0.4977 0.1199 0.2488 0.043 Uiso 1 1 calc R U . . .
C53 C 0.44149(17) 0.13201(8) 0.39878(19) 0.0345(5) Uani 1 1 d . . . . .
H53 H 0.3732 0.1233 0.3704 0.041 Uiso 1 1 calc R U . . .
C54 C 0.69722(15) 0.14006(6) 0.28854(18) 0.0251(4) Uani 1 1 d . . . . .
C55 C 0.76748(16) 0.17149(7) 0.28362(19) 0.0298(4) Uani 1 1 d . . . . .
H55 H 0.7649 0.1951 0.3299 0.036 Uiso 1 1 calc R U . . .
C56 C 0.84119(17) 0.16779(8) 0.2101(2) 0.0359(5) Uani 1 1 d . . . . .
H56 H 0.8878 0.1897 0.2070 0.043 Uiso 1 1 calc R U . . .
N6 N 0.85137(15) 0.13574(7) 0.14359(18) 0.0378(5) Uani 1 1 d . . . . .
C57 C 0.78443(18) 0.10570(8) 0.1497(2) 0.0356(5) Uani 1 1 d . . . . .
H57 H 0.7902 0.0823 0.1034 0.043 Uiso 1 1 calc R U . . .
C58 C 0.70658(16) 0.10629(7) 0.21921(19) 0.0300(4) Uani 1 1 d . . . . .
H58 H 0.6605 0.0840 0.2194 0.036 Uiso 1 1 calc R U . . .
N1 N 0.36307(12) 0.20121(5) 0.69370(13) 0.0201(3) Uani 1 1 d . . . . .
N2 N 0.45775(13) 0.12440(5) 0.76622(14) 0.0220(3) Uani 1 1 d . . . . .
N3 N 0.30798(12) 0.08238(5) 0.60123(14) 0.0222(3) Uani 1 1 d . . . . .
N4 N 0.21714(12) 0.15903(5) 0.52457(14) 0.0212(3) Uani 1 1 d . . . . .
C1 C 0.30944(14) 0.23446(5) 0.64614(16) 0.0197(3) Uani 1 1 d . . . . .
C2 C 0.35238(15) 0.27077(6) 0.70349(17) 0.0223(4) Uani 1 1 d . . . . .
H2 H 0.3295 0.2978 0.6871 0.027 Uiso 1 1 calc R U . . .
C3 C 0.43145(15) 0.25902(6) 0.78519(17) 0.0225(4) Uani 1 1 d . . . . .
H3 H 0.4743 0.2762 0.8371 0.027 Uiso 1 1 calc R U . . .
C4 C 0.43810(14) 0.21547(6) 0.77839(16) 0.0207(4) Uani 1 1 d . . . . .
C5 C 0.51316(14) 0.19157(6) 0.84612(16) 0.0211(4) Uani 1 1 d . . . . .
C6 C 0.52107(15) 0.14926(6) 0.83912(16) 0.0224(4) Uani 1 1 d . . . . .
C7 C 0.59971(16) 0.12539(6) 0.90822(17) 0.0264(4) Uani 1 1 d . . . . .
H7 H 0.6527 0.1353 0.9660 0.032 Uiso 1 1 calc R U . . .
C8 C 0.58381(16) 0.08633(6) 0.87529(18) 0.0270(4) Uani 1 1 d . . . . .
H8 H 0.6238 0.0636 0.9050 0.032 Uiso 1 1 calc R U . . .
C9 C 0.49439(15) 0.08575(6) 0.78614(17) 0.0229(4) Uani 1 1 d . . . . .
C10 C 0.45243(15) 0.05062(6) 0.72993(17) 0.0230(4) Uani 1 1 d . . . . .
C11 C 0.36476(15) 0.04937(6) 0.64510(17) 0.0228(4) Uani 1 1 d . . . . .
C12 C 0.32129(16) 0.01290(6) 0.58941(19) 0.0275(4) Uani 1 1 d . . . . .
H12 H 0.3457 -0.0140 0.6046 0.033 Uiso 1 1 calc R U . . .
C13 C 0.23941(16) 0.02418(6) 0.51173(19) 0.0274(4) Uani 1 1 d . . . . .
H13 H 0.1954 0.0068 0.4618 0.033 Uiso 1 1 calc R U . . .
C14 C 0.23142(14) 0.06778(6) 0.51895(17) 0.0227(4) Uani 1 1 d . . . . .
C15 C 0.15809(15) 0.09152(6) 0.44866(17) 0.0233(4) Uani 1 1 d . . . . .
C16 C 0.15148(15) 0.13394(6) 0.45430(17) 0.0234(4) Uani 1 1 d . . . . .
C17 C 0.07205(16) 0.15768(6) 0.38726(19) 0.0292(4) Uani 1 1 d . . . . .
H17 H 0.0169 0.1476 0.3325 0.035 Uiso 1 1 calc R U . . .
C18 C 0.09018(15) 0.19697(6) 0.41633(19) 0.0275(4) Uani 1 1 d . . . . .
H18 H 0.0503 0.2196 0.3859 0.033 Uiso 1 1 calc R U . . .
C19 C 0.18195(14) 0.19794(6) 0.50273(16) 0.0215(4) Uani 1 1 d . . . . .
C20 C 0.22579(14) 0.23335(6) 0.55578(16) 0.0202(4) Uani 1 1 d . . . . .
C21 C 0.59351(15) 0.21262(6) 0.92972(16) 0.0213(4) Uani 1 1 d . . . . .
C22 C 0.57039(15) 0.22815(6) 1.03432(17) 0.0261(4) Uani 1 1 d . . . . .
H22 H 0.5019 0.2261 1.0520 0.031 Uiso 1 1 calc R U . . .
C23 C 0.64584(16) 0.24643(7) 1.11241(18) 0.0297(4) Uani 1 1 d . . . . .
H23 H 0.6292 0.2564 1.1840 0.036 Uiso 1 1 calc R U . . .
C24 C 0.74632(16) 0.25043(6) 1.08715(18) 0.0262(4) Uani 1 1 d . . . . .
C25 C 0.77117(15) 0.23510(6) 0.98407(17) 0.0246(4) Uani 1 1 d . . . . .
H25 H 0.8395 0.2376 0.9660 0.030 Uiso 1 1 calc R U . . .
C26 C 0.69477(15) 0.21602(6) 0.90729(16) 0.0235(4) Uani 1 1 d . . . . .
H26 H 0.7123 0.2050 0.8374 0.028 Uiso 1 1 calc R U . . .
O1 O 0.81534(12) 0.26899(5) 1.17056(15) 0.0375(4) Uani 1 1 d . . . . .
C27 C 0.91543(18) 0.27823(8) 1.1415(3) 0.0451(6) Uani 1 1 d . . . . .
H27A H 0.9573 0.2913 1.2079 0.068 Uiso 1 1 calc R U . . .
H27B H 0.9082 0.2966 1.0747 0.068 Uiso 1 1 calc R U . . .
H27C H 0.9493 0.2532 1.1222 0.068 Uiso 1 1 calc R U . . .
C28 C 0.50725(15) 0.01152(6) 0.76387(17) 0.0234(4) Uani 1 1 d . . . . .
C29 C 0.48332(16) -0.01109(6) 0.85632(18) 0.0261(4) Uani 1 1 d . . . . .
H29 H 0.4279 -0.0026 0.8952 0.031 Uiso 1 1 calc R U . . .
C30 C 0.53834(16) -0.04601(6) 0.89399(17) 0.0264(4) Uani 1 1 d . . . . .
H30 H 0.5206 -0.0610 0.9578 0.032 Uiso 1 1 calc R U . . .
C31 C 0.61854(16) -0.05851(6) 0.83798(19) 0.0260(4) Uani 1 1 d . . . . .
C32 C 0.6427(2) -0.03674(7) 0.7441(2) 0.0425(6) Uani 1 1 d . . . . .
H32 H 0.6973 -0.0455 0.7045 0.051 Uiso 1 1 calc R U . . .
C33 C 0.5874(2) -0.00217(7) 0.7077(2) 0.0408(6) Uani 1 1 d . . . . .
H33 H 0.6046 0.0125 0.6430 0.049 Uiso 1 1 calc R U . . .
O2 O 0.67650(12) -0.09269(5) 0.86718(15) 0.0339(3) Uani 1 1 d . . . . .
C34 C 0.65583(19) -0.11495(7) 0.9658(2) 0.0374(5) Uani 1 1 d . . . . .
H34A H 0.7020 -0.1385 0.9772 0.056 Uiso 1 1 calc R U . . .
H34B H 0.5838 -0.1242 0.9535 0.056 Uiso 1 1 calc R U . . .
H34C H 0.6674 -0.0975 1.0346 0.056 Uiso 1 1 calc R U . . .
C35 C 0.08500(15) 0.07015(6) 0.35719(19) 0.0264(4) Uani 1 1 d . . . . .
C36 C 0.00972(17) 0.04363(7) 0.3841(2) 0.0348(5) Uani 1 1 d . . . . .
H36 H 0.0026 0.0391 0.4631 0.042 Uiso 1 1 calc R U . . .
C37 C -0.05605(18) 0.02343(7) 0.2968(3) 0.0434(6) Uani 1 1 d . . . . .
H37 H -0.1074 0.0054 0.3166 0.052 Uiso 1 1 calc R U . . .
C38 C -0.04600(18) 0.02975(7) 0.1826(2) 0.0405(6) Uani 1 1 d . . . . .
C39 C 0.02861(18) 0.05612(7) 0.1532(2) 0.0383(5) Uani 1 1 d . . . . .
H39 H 0.0356 0.0604 0.0741 0.046 Uiso 1 1 calc R U . . .
C40 C 0.09287(16) 0.07612(7) 0.2400(2) 0.0307(4) Uani 1 1 d . . . . .
H40 H 0.1435 0.0943 0.2194 0.037 Uiso 1 1 calc R U . . .
O3 O -0.10677(16) 0.01227(6) 0.0887(2) 0.0603(6) Uani 1 1 d . . . . .
C41 C -0.1851(3) -0.01379(12) 0.1085(4) 0.0854(13) Uani 1 1 d . . . . .
H41A H -0.2212 -0.0237 0.0342 0.128 Uiso 1 1 calc R U . . .
H41B H -0.2340 0.0006 0.1502 0.128 Uiso 1 1 calc R U . . .
H41C H -0.1556 -0.0368 0.1553 0.128 Uiso 1 1 calc R U . . .
C42 C 0.18184(14) 0.27275(5) 0.50663(16) 0.0200(4) Uani 1 1 d . . . . .
C43 C 0.19707(15) 0.28349(6) 0.39541(17) 0.0242(4) Uani 1 1 d . . . . .
H43 H 0.2353 0.2658 0.3532 0.029 Uiso 1 1 calc R U . . .
C44 C 0.15820(15) 0.31932(6) 0.34357(18) 0.0255(4) Uani 1 1 d . . . . .
H44 H 0.1701 0.3260 0.2673 0.031 Uiso 1 1 calc R U . . .
C45 C 0.10191(15) 0.34514(6) 0.40419(19) 0.0270(4) Uani 1 1 d . . . . .
C46 C 0.08389(16) 0.33481(6) 0.51599(19) 0.0285(4) Uani 1 1 d . . . . .
H46 H 0.0438 0.3521 0.5571 0.034 Uiso 1 1 calc R U . . .
C47 C 0.12483(15) 0.29916(6) 0.56669(18) 0.0246(4) Uani 1 1 d . . . . .
H47 H 0.1139 0.2926 0.6434 0.030 Uiso 1 1 calc R U . . .
O4 O 0.06328(13) 0.38154(5) 0.36221(16) 0.0392(4) Uani 1 1 d . . . . .
C48 C 0.0783(2) 0.39165(8) 0.2456(3) 0.0497(7) Uani 1 1 d . . . . .
H48A H 0.0477 0.4182 0.2248 0.075 Uiso 1 1 calc R U . . .
H48B H 0.0450 0.3711 0.1919 0.075 Uiso 1 1 calc R U . . .
H48C H 0.1525 0.3925 0.2406 0.075 Uiso 1 1 calc R U . . .
C59 C 0.7820(2) 0.08610(9) 0.7065(4) 0.0663(10) Uani 1 1 d . . . . .
H59 H 0.7056 0.0824 0.7016 0.080 Uiso 1 1 calc R U . . .
Cl1 Cl 0.81301(6) 0.13500(2) 0.75639(9) 0.0667(2) Uani 1 1 d . . . . .
Cl3 Cl 0.81553(9) 0.07995(3) 0.56694(11) 0.0885(3) Uani 1 1 d . . . . .
Cl2 Cl 0.84339(7) 0.04935(3) 0.80093(14) 0.1074(5) Uani 1 1 d . . . . .

loop_
_atom_site_aniso_label
_atom_site_aniso_U_11
_atom_site_aniso_U_22
_atom_site_aniso_U_33
_atom_site_aniso_U_23
_atom_site_aniso_U_13
_atom_site_aniso_U_12
Zn 0.02037(11) 0.01624(11) 0.02112(11) 0.00121(8) 0.00136(8) 0.00172(8)
N5 0.0246(8) 0.0230(8) 0.0259(8) -0.0002(6) 0.0041(6) -0.0014(6)
C49 0.0360(12) 0.0419(13) 0.0297(11) -0.0126(10) 0.0076(9) -0.0152(10)
C50 0.0287(11) 0.0454(13) 0.0339(11) -0.0122(10) 0.0067(9) -0.0155(9)
C51 0.0250(9) 0.0225(9) 0.0270(10) 0.0000(8) 0.0034(8) -0.0011(7)
C52 0.0278(11) 0.0506(14) 0.0276(11) -0.0119(10) 0.0032(8) -0.0069(10)
C53 0.0232(10) 0.0500(14) 0.0298(11) -0.0080(10) 0.0024(8) -0.0073(9)
C54 0.0210(9) 0.0277(10) 0.0256(9) 0.0013(8) 0.0003(7) 0.0020(7)
C55 0.0261(10) 0.0290(10) 0.0337(11) 0.0029(8) 0.0022(8) -0.0012(8)
C56 0.0244(10) 0.0402(12) 0.0430(13) 0.0163(10) 0.0046(9) 0.0017(9)
N6 0.0277(9) 0.0492(12) 0.0374(11) 0.0120(9) 0.0077(8) 0.0122(8)
C57 0.0334(11) 0.0411(13) 0.0317(11) -0.0002(9) 0.0035(9) 0.0136(10)
C58 0.0275(10) 0.0321(11) 0.0299(10) -0.0020(8) 0.0021(8) 0.0015(8)
N1 0.0224(8) 0.0186(7) 0.0191(7) 0.0007(6) 0.0020(6) 0.0026(6)
N2 0.0256(8) 0.0184(7) 0.0213(8) 0.0021(6) 0.0013(6) 0.0025(6)
N3 0.0211(8) 0.0186(7) 0.0266(8) 0.0020(6) 0.0024(6) 0.0016(6)
N4 0.0208(7) 0.0176(7) 0.0245(8) 0.0003(6) 0.0007(6) 0.0014(6)
C1 0.0208(8) 0.0186(8) 0.0207(8) 0.0012(7) 0.0060(7) 0.0017(7)
C2 0.0237(9) 0.0190(9) 0.0243(9) 0.0009(7) 0.0043(7) 0.0007(7)
C3 0.0235(9) 0.0197(9) 0.0239(9) 0.0002(7) 0.0024(7) -0.0003(7)
C4 0.0218(9) 0.0212(9) 0.0194(8) 0.0002(7) 0.0042(7) 0.0007(7)
C5 0.0224(9) 0.0232(9) 0.0177(8) 0.0004(7) 0.0025(7) 0.0000(7)
C6 0.0242(9) 0.0227(9) 0.0199(9) 0.0026(7) 0.0019(7) 0.0015(7)
C7 0.0275(10) 0.0258(10) 0.0239(9) 0.0058(8) -0.0026(8) 0.0019(8)
C8 0.0274(10) 0.0238(10) 0.0285(10) 0.0075(8) 0.0000(8) 0.0031(8)
C9 0.0244(9) 0.0208(9) 0.0237(9) 0.0047(7) 0.0034(7) 0.0027(7)
C10 0.0246(9) 0.0182(9) 0.0267(9) 0.0043(7) 0.0056(7) 0.0030(7)
C11 0.0236(9) 0.0173(9) 0.0280(10) 0.0034(7) 0.0060(7) 0.0019(7)
C12 0.0298(10) 0.0164(9) 0.0362(11) 0.0020(8) 0.0046(8) 0.0010(7)
C13 0.0269(10) 0.0171(9) 0.0375(11) -0.0001(8) 0.0020(8) -0.0017(7)
C14 0.0215(9) 0.0181(9) 0.0290(10) 0.0012(7) 0.0054(7) -0.0017(7)
C15 0.0203(9) 0.0205(9) 0.0290(10) 0.0001(7) 0.0035(7) -0.0011(7)
C16 0.0205(9) 0.0211(9) 0.0278(10) 0.0002(7) 0.0012(7) 0.0001(7)
C17 0.0233(9) 0.0240(10) 0.0371(11) -0.0013(8) -0.0059(8) 0.0023(8)
C18 0.0227(9) 0.0238(10) 0.0335(11) 0.0004(8) -0.0044(8) 0.0033(7)
C19 0.0207(9) 0.0200(9) 0.0234(9) 0.0022(7) 0.0021(7) 0.0026(7)
C20 0.0209(8) 0.0184(8) 0.0217(9) 0.0012(7) 0.0049(7) 0.0032(7)
C21 0.0246(9) 0.0189(8) 0.0195(9) 0.0024(7) 0.0000(7) 0.0019(7)
C22 0.0219(9) 0.0309(10) 0.0259(10) -0.0029(8) 0.0048(7) -0.0004(8)
C23 0.0276(10) 0.0357(11) 0.0261(10) -0.0103(9) 0.0051(8) 0.0001(8)
C24 0.0256(10) 0.0238(9) 0.0278(10) -0.0035(8) -0.0010(8) -0.0007(8)
C25 0.0219(9) 0.0255(9) 0.0266(9) 0.0046(8) 0.0040(7) 0.0020(7)
C26 0.0270(9) 0.0245(9) 0.0191(9) 0.0025(7) 0.0042(7) 0.0044(7)
O1 0.0262(8) 0.0459(10) 0.0395(9) -0.0169(7) 0.0015(7) -0.0078(7)
C27 0.0266(11) 0.0464(14) 0.0610(17) -0.0146(12) 0.0016(11) -0.0098(10)
C28 0.0238(9) 0.0182(9) 0.0274(10) 0.0032(7) 0.0013(7) 0.0021(7)
C29 0.0294(10) 0.0228(9) 0.0268(10) 0.0007(8) 0.0066(8) 0.0049(8)
C30 0.0334(10) 0.0214(9) 0.0244(9) 0.0046(7) 0.0042(8) 0.0031(8)
C31 0.0251(9) 0.0175(9) 0.0339(10) 0.0045(8) -0.0001(8) 0.0026(7)
C32 0.0408(13) 0.0352(12) 0.0573(15) 0.0186(11) 0.0272(12) 0.0166(10)
C33 0.0436(13) 0.0340(12) 0.0501(14) 0.0200(11) 0.0248(11) 0.0127(10)
O2 0.0303(8) 0.0252(7) 0.0465(9) 0.0112(7) 0.0065(7) 0.0096(6)
C34 0.0402(12) 0.0310(11) 0.0391(12) 0.0137(10) -0.0006(10) 0.0095(9)
C35 0.0212(9) 0.0181(9) 0.0380(11) -0.0005(8) -0.0019(8) 0.0008(7)
C36 0.0263(10) 0.0282(11) 0.0485(13) 0.0053(10) 0.0004(9) -0.0038(8)
C37 0.0267(11) 0.0254(11) 0.0746(19) 0.0059(11) -0.0044(11) -0.0074(9)
C38 0.0324(12) 0.0264(11) 0.0566(15) -0.0080(10) -0.0140(11) 0.0038(9)
C39 0.0334(12) 0.0368(12) 0.0414(13) -0.0078(10) -0.0059(10) 0.0053(9)
C40 0.0232(9) 0.0280(10) 0.0390(12) -0.0032(9) -0.0015(8) 0.0003(8)
O3 0.0444(11) 0.0466(11) 0.0811(15) -0.0174(10) -0.0207(10) -0.0051(9)
C41 0.074(2) 0.061(2) 0.106(3) 0.003(2) -0.036(2) -0.0297(19)
C42 0.0183(8) 0.0177(8) 0.0234(9) -0.0005(7) 0.0010(7) 0.0005(7)
C43 0.0245(9) 0.0223(9) 0.0258(9) -0.0006(7) 0.0034(7) 0.0038(7)
C44 0.0248(9) 0.0251(10) 0.0261(9) 0.0044(8) 0.0023(7) 0.0015(7)
C45 0.0215(9) 0.0204(9) 0.0384(11) 0.0046(8) 0.0015(8) 0.0018(7)
C46 0.0270(10) 0.0222(10) 0.0376(11) -0.0026(8) 0.0097(8) 0.0053(8)
C47 0.0247(9) 0.0234(9) 0.0267(10) 0.0001(8) 0.0067(7) 0.0008(7)
O4 0.0393(9) 0.0279(8) 0.0521(10) 0.0138(7) 0.0125(8) 0.0147(7)
C48 0.0493(15) 0.0423(14) 0.0605(17) 0.0273(13) 0.0179(13) 0.0164(12)
C59 0.0429(16) 0.0341(14) 0.125(3) 0.0010(17) 0.0210(18) -0.0009(12)
Cl1 0.0537(4) 0.0471(4) 0.1038(7) -0.0144(4) 0.0266(4) 0.0003(3)
Cl3 0.0916(7) 0.0512(5) 0.1252(9) -0.0284(5) 0.0242(6) 0.0061(5)
Cl2 0.0513(5) 0.0688(6) 0.2048(14) 0.0604(8) 0.0272(7) 0.0075(4)

loop_
_atom_type_symbol
_atom_type_description
_atom_type_scat_dispersion_real
_atom_type_scat_dispersion_imag
_atom_type_scat_source
C C 0.0033 0.0016 'International Tables Vol C Tables 4.2.6.8 and 6.1.1.4'
H H 0.0000 0.0000 'International Tables Vol C Tables 4.2.6.8 and 6.1.1.4'
N N 0.0061 0.0033 'International Tables Vol C Tables 4.2.6.8 and 6.1.1.4'
O O 0.0106 0.0060 'International Tables Vol C Tables 4.2.6.8 and 6.1.1.4'
Cl Cl 0.1484 0.1585 'International Tables Vol C Tables 4.2.6.8 and 6.1.1.4'
Zn Zn 0.2839 1.4301 'International Tables Vol C Tables 4.2.6.8 and 6.1.1.4'

loop_
_geom_angle_atom_site_label_1
_geom_angle_atom_site_label_2
_geom_angle_atom_site_label_3
_geom_angle
_geom_angle_site_symmetry_1
_geom_angle_site_symmetry_3
_geom_angle_publ_flag
N4 Zn N2 163.01(7) . . ?
N4 Zn N1 88.88(6) . . ?
N2 Zn N1 88.62(6) . . ?
N4 Zn N3 88.42(6) . . ?
N2 Zn N3 88.53(6) . . ?
N1 Zn N3 161.15(6) . . ?
N4 Zn N5 101.92(7) . . ?
N2 Zn N5 95.05(7) . . ?
N1 Zn N5 100.46(6) . . ?
N3 Zn N5 98.35(6) . . ?
C53 N5 C49 117.03(18) . . ?
C53 N5 Zn 123.05(14) . . ?
C49 N5 Zn 119.78(14) . . ?
N5 C49 C50 123.5(2) . . ?
C49 C50 C51 119.5(2) . . ?
C52 C51 C50 116.9(2) . . ?
C52 C51 C54 121.43(19) . . ?
C50 C51 C54 121.65(19) . . ?
C53 C52 C51 120.0(2) . . ?
N5 C53 C52 123.0(2) . . ?
C55 C54 C58 117.3(2) . . ?
C55 C54 C51 121.33(19) . . ?
C58 C54 C51 121.38(19) . . ?
C56 C55 C54 118.8(2) . . ?
N6 C56 C55 124.6(2) . . ?
C56 N6 C57 116.1(2) . . ?
N6 C57 C58 124.3(2) . . ?
C57 C58 C54 118.9(2) . . ?
C4 N1 C1 106.63(15) . . ?
C4 N1 Zn 126.31(12) . . ?
C1 N1 Zn 125.98(12) . . ?
C6 N2 C9 106.73(16) . . ?
C6 N2 Zn 126.04(13) . . ?
C9 N2 Zn 125.68(13) . . ?
C14 N3 C11 106.37(16) . . ?
C14 N3 Zn 126.61(13) . . ?
C11 N3 Zn 125.56(13) . . ?
C16 N4 C19 106.82(15) . . ?
C16 N4 Zn 126.66(13) . . ?
C19 N4 Zn 126.13(13) . . ?
N1 C1 C20 125.27(17) . . ?
N1 C1 C2 109.54(16) . . ?
C20 C1 C2 125.19(17) . . ?
C3 C2 C1 107.02(17) . . ?
C2 C3 C4 106.99(17) . . ?
N1 C4 C5 125.40(17) . . ?
N1 C4 C3 109.82(16) . . ?
C5 C4 C3 124.74(17) . . ?
C6 C5 C4 125.17(17) . . ?
C6 C5 C21 116.69(16) . . ?
C4 C5 C21 118.11(17) . . ?
N2 C6 C5 126.11(17) . . ?
N2 C6 C7 109.62(17) . . ?
C5 C6 C7 124.27(18) . . ?
C8 C7 C6 107.12(18) . . ?
C7 C8 C9 106.92(17) . . ?
N2 C9 C10 125.92(17) . . ?
N2 C9 C8 109.59(17) . . ?
C10 C9 C8 124.48(17) . . ?
C11 C10 C9 125.29(17) . . ?
C11 C10 C28 118.09(17) . . ?
C9 C10 C28 116.62(17) . . ?
N3 C11 C10 125.54(18) . . ?
N3 C11 C12 109.73(17) . . ?
C10 C11 C12 124.73(17) . . ?
C13 C12 C11 107.06(17) . . ?
C12 C13 C14 107.00(18) . . ?
N3 C14 C15 125.40(17) . . ?
N3 C14 C13 109.83(17) . . ?
C15 C14 C13 124.73(18) . . ?
C16 C15 C14 124.73(18) . . ?
C16 C15 C35 117.69(17) . . ?
C14 C15 C35 117.51(17) . . ?
N4 C16 C15 126.24(17) . . ?
N4 C16 C17 109.54(17) . . ?
C15 C16 C17 124.21(18) . . ?
C18 C17 C16 107.47(18) . . ?
C17 C18 C19 106.98(17) . . ?
N4 C19 C20 126.24(17) . . ?
N4 C19 C18 109.19(16) . . ?
C20 C19 C18 124.56(17) . . ?
C1 C20 C19 125.12(17) . . ?
C1 C20 C42 118.47(16) . . ?
C19 C20 C42 116.34(16) . . ?
C26 C21 C22 117.87(18) . . ?
C26 C21 C5 120.86(17) . . ?
C22 C21 C5 121.23(17) . . ?
C23 C22 C21 120.77(19) . . ?
C22 C23 C24 120.53(19) . . ?
O1 C24 C25 124.39(19) . . ?
O1 C24 C23 115.88(18) . . ?
C25 C24 C23 119.71(18) . . ?
C24 C25 C26 119.08(18) . . ?
C21 C26 C25 122.01(18) . . ?
C24 O1 C27 117.27(18) . . ?
C29 C28 C33 117.55(18) . . ?
C29 C28 C10 121.04(18) . . ?
C33 C28 C10 121.32(18) . . ?
C28 C29 C30 121.74(19) . . ?
C31 C30 C29 119.48(19) . . ?
O2 C31 C30 124.03(19) . . ?
O2 C31 C32 116.18(19) . . ?
C30 C31 C32 119.76(18) . . ?
C31 C32 C33 120.1(2) . . ?
C32 C33 C28 121.4(2) . . ?
C31 O2 C34 117.47(17) . . ?
C36 C35 C40 117.7(2) . . ?
C36 C35 C15 122.4(2) . . ?
C40 C35 C15 119.85(18) . . ?
C35 C36 C37 121.1(2) . . ?
C38 C37 C36 119.7(2) . . ?
C37 C38 O3 125.4(2) . . ?
C37 C38 C39 120.3(2) . . ?
O3 C38 C39 114.3(3) . . ?
C40 C39 C38 119.5(2) . . ?
C39 C40 C35 121.5(2) . . ?
C38 O3 C41 118.9(3) . . ?
C43 C42 C47 117.88(17) . . ?
C43 C42 C20 118.65(16) . . ?
C47 C42 C20 123.47(17) . . ?
C42 C43 C44 122.07(18) . . ?
C45 C44 C43 119.33(19) . . ?
O4 C45 C44 123.7(2) . . ?
O4 C45 C46 116.36(19) . . ?
C44 C45 C46 119.91(18) . . ?
C47 C46 C45 119.72(19) . . ?
C46 C47 C42 121.07(19) . . ?
C45 O4 C48 116.59(18) . . ?
Cl1 C59 Cl2 111.6(2) . . ?
Cl1 C59 Cl3 109.78(18) . . ?
Cl2 C59 Cl3 110.37(18) . . ?

loop_
_geom_bond_atom_site_label_1
_geom_bond_atom_site_label_2
_geom_bond_distance
_geom_bond_site_symmetry_2
_geom_bond_publ_flag
Zn N4 2.0517(16) . ?
Zn N2 2.0619(16) . ?
Zn N1 2.0794(16) . ?
Zn N3 2.0799(16) . ?
Zn N5 2.1441(17) . ?
N5 C53 1.332(3) . ?
N5 C49 1.333(3) . ?
C49 C50 1.379(3) . ?
C50 C51 1.385(3) . ?
C51 C52 1.382(3) . ?
C51 C54 1.482(3) . ?
C52 C53 1.381(3) . ?
C54 C55 1.392(3) . ?
C54 C58 1.392(3) . ?
C55 C56 1.384(3) . ?
C56 N6 1.329(3) . ?
N6 C57 1.331(3) . ?
C57 C58 1.390(3) . ?
N1 C4 1.369(2) . ?
N1 C1 1.375(2) . ?
N2 C6 1.369(2) . ?
N2 C9 1.370(2) . ?
N3 C14 1.369(2) . ?
N3 C11 1.374(2) . ?
N4 C16 1.374(2) . ?
N4 C19 1.375(2) . ?
C1 C20 1.404(3) . ?
C1 C2 1.445(3) . ?
C2 C3 1.356(3) . ?
C3 C4 1.443(3) . ?
C4 C5 1.408(3) . ?
C5 C6 1.403(3) . ?
C5 C21 1.496(3) . ?
C6 C7 1.444(3) . ?
C7 C8 1.352(3) . ?
C8 C9 1.447(3) . ?
C9 C10 1.403(3) . ?
C10 C11 1.401(3) . ?
C10 C28 1.501(3) . ?
C11 C12 1.444(3) . ?
C12 C13 1.350(3) . ?
C13 C14 1.446(3) . ?
C14 C15 1.405(3) . ?
C15 C16 1.405(3) . ?
C15 C35 1.500(3) . ?
C16 C17 1.438(3) . ?
C17 C18 1.352(3) . ?
C18 C19 1.450(3) . ?
C19 C20 1.405(3) . ?
C20 C42 1.501(2) . ?
C21 C26 1.391(3) . ?
C21 C22 1.395(3) . ?
C22 C23 1.380(3) . ?
C23 C24 1.394(3) . ?
C24 O1 1.371(2) . ?
C24 C25 1.384(3) . ?
C25 C26 1.391(3) . ?
O1 C27 1.431(3) . ?
C28 C29 1.383(3) . ?
C28 C33 1.389(3) . ?
C29 C30 1.395(3) . ?
C30 C31 1.376(3) . ?
C31 O2 1.374(2) . ?
C31 C32 1.383(3) . ?
C32 C33 1.384(3) . ?
O2 C34 1.422(3) . ?
C35 C36 1.387(3) . ?
C35 C40 1.398(3) . ?
C36 C37 1.402(3) . ?
C37 C38 1.371(4) . ?
C38 O3 1.381(3) . ?
C38 C39 1.387(4) . ?
C39 C40 1.384(3) . ?
O3 C41 1.382(4) . ?
C42 C43 1.385(3) . ?
C42 C47 1.399(3) . ?
C43 C44 1.390(3) . ?
C44 C45 1.385(3) . ?
C45 O4 1.366(2) . ?
C45 C46 1.399(3) . ?
C46 C47 1.389(3) . ?
O4 C48 1.440(3) . ?
C59 Cl1 1.743(3) . ?
C59 Cl2 1.751(4) . ?
C59 Cl3 1.756(4) . ?
